data_7224515
loop_
_publ_author_name
'Wicht, Merrill M.'
'Su, Hong'
'B\'athori, Nikoletta B.'
'Nassimbeni, Luigi R.'

_publ_section_title
;
 Werner clathrate formation with polyaromatic hydrocarbons: comparison of
 different crystallisation methods
;
_journal_issue 14
_journal_name_full CrystEngComm
_journal_page_first 2509
_journal_paper_doi 10.1039/C5CE02185E
_journal_volume 18
_journal_year 2016
_chemical_formula_moiety '4(C30 H28 N6 Ni1 S2), 3(C13 H10)'
_chemical_formula_sum 'C159 H142 N24 Ni4 S8'
_chemical_formula_weight 2880.61
_chemical_name_systematic 'Tetrakisvinylpyridine bisisothiocyanato nickel(II) fluorene'
_space_group_crystal_system triclinic
_space_group_IT_number 2
_space_group_name_Hall '-P 1'
_space_group_name_H-M_alt 'P -1'
_symmetry_space_group_name_Hall '-P 1'
_symmetry_space_group_name_H-M 'P -1'
_atom_sites_solution_hydrogens geom
_audit_creation_method SHELXL-2014/7
_audit_update_record
;
2015-11-06 deposited with the CCDC.
2016-03-04 downloaded from the CCDC.
;
_cell_angle_alpha 84.603(2)
_cell_angle_beta 84.385(3)
_cell_angle_gamma 74.788(3)
_cell_formula_units_Z 1
_cell_length_a 10.3322(10)
_cell_length_b 16.8462(10)
_cell_length_c 22.134(2)
_cell_measurement_reflns_used 94121
_cell_measurement_temperature 173(2)
_cell_measurement_theta_max 26.390
_cell_measurement_theta_min 2.866
_cell_volume 3690.4(5)
_computing_cell_refinement 'DENZO-SMN (Otwinowski & Minor, 1997)'
_computing_data_collection 'COLLECT (2000)'
_computing_data_reduction 'DENZO-SMN (Otwinowski & Minor, 1997)'
_computing_molecular_graphics 'X-seed (Barbour, 1999)'
_computing_publication_material 'SHELXL-2014/7 (Sheldrick, 2014)'
_computing_structure_refinement 'SHELXL-2014/7 (Sheldrick, 2014)'
_computing_structure_solution 'SHELXS-2014/7 (Sheldrick, 2014)'
_diffrn_ambient_temperature 173(2)
_diffrn_measured_fraction_theta_full 0.994
_diffrn_measured_fraction_theta_max 0.991
_diffrn_measurement_device_type 'Nonius KappaCCD'
_diffrn_measurement_method '1\% \f scans and \w scans'
_diffrn_radiation_type MoK\a
_diffrn_radiation_wavelength 0.71073
_diffrn_reflns_av_R_equivalents 0.0892
_diffrn_reflns_av_unetI/netI 0.0919
_diffrn_reflns_Laue_measured_fraction_full 0.994
_diffrn_reflns_Laue_measured_fraction_max 0.991
_diffrn_reflns_limit_h_max 12
_diffrn_reflns_limit_h_min -12
_diffrn_reflns_limit_k_max 21
_diffrn_reflns_limit_k_min -21
_diffrn_reflns_limit_l_max 27
_diffrn_reflns_limit_l_min -27
_diffrn_reflns_number 94121
_diffrn_reflns_point_group_measured_fraction_full 0.994
_diffrn_reflns_point_group_measured_fraction_max 0.991
_diffrn_reflns_theta_full 25.242
_diffrn_reflns_theta_max 26.390
_diffrn_reflns_theta_min 2.866
_diffrn_source 'fine-focus sealed tube'
_exptl_absorpt_coefficient_mu 0.675
_exptl_absorpt_correction_T_max 0.973
_exptl_absorpt_correction_T_min 0.860
_exptl_absorpt_correction_type none
_exptl_absorpt_process_details none
_exptl_crystal_colour Violet
_exptl_crystal_density_diffrn 1.296
_exptl_crystal_density_meas ?
_exptl_crystal_density_method 'not measured'
_exptl_crystal_description Plate
_exptl_crystal_F_000 1504
_exptl_crystal_size_max 0.230
_exptl_crystal_size_mid 0.150
_exptl_crystal_size_min 0.040
_refine_diff_density_max 0.538
_refine_diff_density_min -0.259
_refine_diff_density_rms 0.050
_refine_ls_extinction_method none
_refine_ls_goodness_of_fit_ref 1.001
_refine_ls_hydrogen_treatment constr
_refine_ls_matrix_type full
_refine_ls_number_parameters 986
_refine_ls_number_reflns 14995
_refine_ls_number_restraints 245
_refine_ls_restrained_S_all 0.996
_refine_ls_R_factor_all 0.1403
_refine_ls_R_factor_gt 0.0496
_refine_ls_shift/su_max 0.001
_refine_ls_shift/su_mean 0.000
_refine_ls_structure_factor_coef Fsqd
_refine_ls_weighting_details 'w=1/[\s^2^(Fo^2^)+(0.0468P)^2^+0.3492P] where P=(Fo^2^+2Fc^2^)/3'
_refine_ls_weighting_scheme calc
_refine_ls_wR_factor_gt 0.0911
_refine_ls_wR_factor_ref 0.1157
_reflns_Friedel_coverage 0.000
_reflns_number_gt 7658
_reflns_number_total 14995
_reflns_threshold_expression 'I > 2\s(I)'
_cod_data_source_file c5ce02185e2.cif
_cod_data_source_block H3Flu_I_Plate
_cod_depositor_comments
;
The following automatic conversions were performed:

'_exptl_crystal_density_meas' value 'none' was changed to '?' - the
value is perceived as not measured.

Automatic conversion script
Id: cif_fix_values 4268 2015-11-12 08:31:59Z antanas 

 Adding full bibliography for 7224512--7224520.cif.
;
_cod_original_cell_volume 3690.3(5)
_cod_database_code 7224515
_shelx_shelxl_version_number 2014/7
_shelx_space_group_comment
;
The symmetry employed for this shelxl refinement is uniquely defined
by the following loop, which should always be used as a source of
symmetry information in preference to the above space-group names.
They are only intended as comments.
;
_shelx_estimated_absorpt_t_min 0.860
_shelx_estimated_absorpt_t_max 0.973

loop_
_space_group_symop_operation_xyz
'x, y, z'
'-x, -y, -z'

loop_
_atom_site_label
_atom_site_type_symbol
_atom_site_fract_x
_atom_site_fract_y
_atom_site_fract_z
_atom_site_U_iso_or_equiv
_atom_site_adp_type
_atom_site_occupancy
_atom_site_site_symmetry_order
_atom_site_calc_flag
_atom_site_refinement_flags_posn
_atom_site_refinement_flags_adp
_atom_site_refinement_flags_occupancy
_atom_site_disorder_assembly
_atom_site_disorder_group
C1A C 0.5718(4) 0.1178(3) 0.47905(17) 0.0817(12) Uani 1 1 d . . . . .
H1A H 0.4899 0.1134 0.4653 0.098 Uiso 1 1 calc R U . . .
C2A C 0.6618(5) 0.0480(3) 0.50227(18) 0.0895(13) Uani 1 1 d . . . . .
H2A H 0.6415 -0.0041 0.5044 0.107 Uiso 1 1 calc R U . . .
C3A C 0.7830(4) 0.0543(2) 0.52274(17) 0.0832(11) Uani 1 1 d . . . . .
H3A H 0.8441 0.0067 0.5396 0.100 Uiso 1 1 calc R U . . .
C4A C 0.8130(4) 0.1307(2) 0.51820(15) 0.0707(10) Uani 1 1 d . . . . .
H4A H 0.8953 0.1358 0.5311 0.085 Uiso 1 1 calc R U . . .
C5A C 0.8240(3) 0.3242(2) 0.49324(13) 0.0586(9) Uani 1 1 d . . . . .
H5A H 0.9065 0.2938 0.5087 0.070 Uiso 1 1 calc R U . . .
C6A C 0.8002(4) 0.4082(2) 0.47946(14) 0.0648(9) Uani 1 1 d . . . . .
H6A H 0.8677 0.4352 0.4848 0.078 Uiso 1 1 calc R U . . .
C7A C 0.6813(4) 0.4529(2) 0.45824(14) 0.0726(10) Uani 1 1 d . . . . .
H7A H 0.6665 0.5108 0.4498 0.087 Uiso 1 1 calc R U . . .
C8A C 0.5823(4) 0.4155(3) 0.44885(15) 0.0723(10) Uani 1 1 d . . . . .
H8A H 0.4997 0.4473 0.4342 0.087 Uiso 1 1 calc R U . . .
C9A C 0.5169(3) 0.2757(3) 0.45383(16) 0.0803(11) Uani 1 1 d . . . . .
H9A1 H 0.4979 0.2763 0.4108 0.096 Uiso 1 1 calc R U . . .
H9A2 H 0.4307 0.2915 0.4790 0.096 Uiso 1 1 calc R U . . .
C11A C 0.5999(4) 0.1925(3) 0.47585(15) 0.0658(10) Uani 1 1 d . . . . .
C41A C 0.7213(4) 0.1987(2) 0.49474(14) 0.0626(9) Uani 1 1 d . . . . .
C51A C 0.7269(3) 0.2851(2) 0.48427(13) 0.0562(8) Uani 1 1 d . . . . .
C81A C 0.6037(3) 0.3316(3) 0.46084(14) 0.0633(9) Uani 1 1 d . . . . .
C1B C 1.0203(11) 0.9566(6) -0.0001(4) 0.076(2) Uani 0.5 1 d . U P A -1
H1B H 1.0874 0.9093 -0.0124 0.091 Uiso 0.5 1 calc R U P A -1
C2B C 1.0534(12) 1.0212(8) 0.0227(4) 0.078(3) Uani 0.5 1 d . U P A -1
H2B H 1.1451 1.0156 0.0289 0.094 Uiso 0.5 1 calc R U P A -1
C3B C 0.9636(9) 1.0918(5) 0.0369(4) 0.083(2) Uani 0.5 1 d . U P A -1
H3B H 0.9934 1.1364 0.0487 0.099 Uiso 0.5 1 calc R U P A -1
C4B C 0.8225(8) 1.0995(5) 0.0340(3) 0.076(2) Uani 0.5 1 d . U P A -1
H4B H 0.7562 1.1472 0.0461 0.091 Uiso 0.5 1 calc R U P A -1
C5B C 0.5259(13) 1.0827(9) 0.0175(4) 0.086(3) Uani 0.5 1 d . U P A -1
H5B H 0.5154 1.1340 0.0344 0.103 Uiso 0.5 1 calc R U P A -1
C6B C 0.4155(11) 1.0550(8) 0.0022(5) 0.079(3) Uani 0.5 1 d . U P A -1
H6B H 0.3271 1.0895 0.0085 0.095 Uiso 0.5 1 calc R U P A -1
C7B C 0.4315(12) 0.9804(9) -0.0212(4) 0.088(3) Uani 0.5 1 d . U P A -1
H7B H 0.3546 0.9652 -0.0315 0.106 Uiso 0.5 1 calc R U P A -1
C8B C 0.5568(12) 0.9268(8) -0.0303(5) 0.081(3) Uani 0.5 1 d . U P A -1
H8B H 0.5667 0.8742 -0.0451 0.097 Uiso 0.5 1 calc R U P A -1
C9B C 0.8178(8) 0.9050(5) -0.0266(3) 0.0773(19) Uani 0.5 1 d . U P A -1
H9B1 H 0.8388 0.8515 -0.0023 0.093 Uiso 0.5 1 calc R U P A -1
H9B2 H 0.8462 0.8958 -0.0700 0.093 Uiso 0.5 1 calc R U P A -1
C11B C 0.8814(9) 0.9636(6) -0.0044(3) 0.066(2) Uani 0.5 1 d . U P A -1
C41B C 0.7899(8) 1.0355(5) 0.0132(3) 0.0724(18) Uani 0.5 1 d . U P A -1
C51B C 0.6558(9) 1.0259(6) 0.0051(3) 0.069(2) Uani 0.5 1 d . U P A -1
C81B C 0.6632(10) 0.9508(6) -0.0177(4) 0.071(2) Uani 0.5 1 d . U P A -1
Ni1X Ni 0.27717(3) 0.09941(2) 0.23978(2) 0.04695(12) Uani 1 1 d . . . . .
S2X1 S 0.5606(9) 0.2479(4) 0.1403(5) 0.0720(18) Uani 0.47(2) 1 d D U P B 1
N1X N 0.1151(3) 0.06942(16) 0.28711(11) 0.0567(7) Uani 1 1 d . . . . .
N2X N 0.4444(2) 0.12907(16) 0.19565(11) 0.0495(6) Uani 1 1 d . . . . .
N11X N 0.1477(2) 0.18024(15) 0.17680(10) 0.0497(6) Uani 1 1 d . . . . .
N21X N 0.3050(2) -0.00047(14) 0.18464(10) 0.0440(6) Uani 1 1 d . . . . .
N31X N 0.3984(2) 0.01703(15) 0.30307(10) 0.0458(6) Uani 1 1 d . . . . .
N41X N 0.2522(2) 0.20286(16) 0.29284(11) 0.0527(7) Uani 1 1 d . . . . .
C1X C 0.0431(3) 0.0433(2) 0.32007(15) 0.0582(9) Uani 1 1 d D U . . .
C2X C 0.5031(3) 0.1710(2) 0.16761(15) 0.0589(9) Uani 1 1 d D U . . .
C12X C 0.1920(3) 0.2130(3) 0.12436(16) 0.0879(13) Uani 1 1 d . . . . .
H12X H 0.2855 0.1961 0.1126 0.105 Uiso 1 1 calc R U . . .
C13X C 0.1121(4) 0.2697(2) 0.08596(16) 0.0846(12) Uani 1 1 d . . . . .
H13X H 0.1512 0.2921 0.0499 0.102 Uiso 1 1 calc R U . . .
C14X C -0.0247(3) 0.2939(2) 0.09962(15) 0.0581(9) Uani 1 1 d . . . . .
C15X C -0.0708(3) 0.2585(2) 0.15273(15) 0.0657(10) Uani 1 1 d . . . . .
H15X H -0.1645 0.2718 0.1643 0.079 Uiso 1 1 calc R U . . .
C16X C 0.0165(3) 0.20380(19) 0.18984(14) 0.0538(8) Uani 1 1 d . . . . .
H16X H -0.0199 0.1819 0.2268 0.065 Uiso 1 1 calc R U . . .
C17X C -0.1183(4) 0.3541(3) 0.06145(19) 0.0889(12) Uani 1 1 d . . . . .
H17X H -0.2115 0.3623 0.0733 0.107 Uiso 1 1 calc R U . . .
C18X C -0.0870(5) 0.3965(3) 0.0138(2) 0.1155(16) Uani 1 1 d . . . . .
H18A H 0.0048 0.3905 0.0000 0.139 Uiso 1 1 calc R U . . .
H18B H -0.1556 0.4339 -0.0077 0.139 Uiso 1 1 calc R U . . .
C22X C 0.4282(3) -0.04289(19) 0.16465(13) 0.0500(8) Uani 1 1 d . . . . .
H22X H 0.5034 -0.0239 0.1725 0.060 Uiso 1 1 calc R U . . .
C23X C 0.4506(3) -0.1123(2) 0.13344(14) 0.0569(9) Uani 1 1 d . . . . .
H23X H 0.5401 -0.1406 0.1209 0.068 Uiso 1 1 calc R U . . .
C24X C 0.3440(3) -0.14163(19) 0.11999(13) 0.0534(8) Uani 1 1 d . . . . .
C25X C 0.2164(3) -0.0968(2) 0.14016(13) 0.0540(8) Uani 1 1 d . . . . .
H25X H 0.1394 -0.1137 0.1322 0.065 Uiso 1 1 calc R U . . .
C26X C 0.2015(3) -0.0286(2) 0.17134(13) 0.0510(8) Uani 1 1 d . . . . .
H26X H 0.1130 0.0008 0.1844 0.061 Uiso 1 1 calc R U . . .
C27X C 0.3683(4) -0.2163(2) 0.08714(16) 0.0753(10) Uani 1 1 d . . . . .
H27X H 0.4575 -0.2379 0.0704 0.090 Uiso 1 1 calc R U . . .
C28X C 0.2796(5) -0.2561(2) 0.07847(19) 0.1017(14) Uani 1 1 d . . . . .
H28A H 0.1889 -0.2370 0.0943 0.122 Uiso 1 1 calc R U . . .
H28B H 0.3058 -0.3042 0.0564 0.122 Uiso 1 1 calc R U . . .
C32X C 0.3819(3) -0.05874(19) 0.31940(13) 0.0489(8) Uani 1 1 d . . . . .
H32X H 0.3064 -0.0728 0.3063 0.059 Uiso 1 1 calc R U . . .
C33X C 0.4687(3) -0.11680(18) 0.35406(13) 0.0493(8) Uani 1 1 d . . . . .
H33X H 0.4531 -0.1698 0.3637 0.059 Uiso 1 1 calc R U . . .
C34X C 0.5793(3) -0.09865(18) 0.37528(12) 0.0442(7) Uani 1 1 d . . . . .
C35X C 0.5936(3) -0.01926(18) 0.35990(12) 0.0461(7) Uani 1 1 d . . . . .
H35X H 0.6658 -0.0026 0.3740 0.055 Uiso 1 1 calc R U . . .
C36X C 0.5033(3) 0.03508(18) 0.32437(13) 0.0469(7) Uani 1 1 d . . . . .
H36X H 0.5161 0.0887 0.3143 0.056 Uiso 1 1 calc R U . . .
C37X C 0.6759(3) -0.16195(19) 0.40973(13) 0.0517(8) Uani 1 1 d . . . . .
H37X H 0.6583 -0.2148 0.4166 0.062 Uiso 1 1 calc R U . . .
C38X C 0.7842(3) -0.1531(2) 0.43206(14) 0.0632(9) Uani 1 1 d . . . . .
H38A H 0.8063 -0.1015 0.4264 0.076 Uiso 1 1 calc R U . . .
H38B H 0.8404 -0.1983 0.4538 0.076 Uiso 1 1 calc R U . . .
C42X C 0.2159(3) 0.2026(2) 0.35241(14) 0.0520(8) Uani 1 1 d . . . . .
H42X H 0.2027 0.1530 0.3731 0.062 Uiso 1 1 calc R U . . .
C43X C 0.1966(3) 0.2710(2) 0.38558(14) 0.0568(9) Uani 1 1 d . . . . .
H43X H 0.1715 0.2673 0.4280 0.068 Uiso 1 1 calc R U . . .
C44X C 0.2135(3) 0.3448(2) 0.35727(14) 0.0504(8) Uani 1 1 d . . . . .
C45X C 0.2508(3) 0.3449(2) 0.29576(14) 0.0577(9) Uani 1 1 d . . . . .
H45X H 0.2643 0.3938 0.2740 0.069 Uiso 1 1 calc R U . . .
C46X C 0.2686(3) 0.2747(2) 0.26597(14) 0.0641(9) Uani 1 1 d . . . . .
H46X H 0.2941 0.2771 0.2236 0.077 Uiso 1 1 calc R U . . .
C47X C 0.1893(3) 0.4187(3) 0.39141(15) 0.0674(10) Uani 1 1 d . . . . .
H47X H 0.1492 0.4154 0.4317 0.081 Uiso 1 1 calc R U . . .
C48X C 0.2166(4) 0.4866(3) 0.37256(17) 0.0833(11) Uani 1 1 d . . . . .
H48A H 0.2568 0.4932 0.3326 0.100 Uiso 1 1 calc R U . . .
H48B H 0.1967 0.5308 0.3985 0.100 Uiso 1 1 calc R U . . .
S1X1 S -0.0665(2) 0.0251(4) 0.3782(2) 0.0767(15) Uani 0.577(12) 1 d D U P C 1
S1X2 S -0.0422(6) -0.0217(6) 0.3476(5) 0.106(3) Uani 0.423(12) 1 d D U P C 2
Ni1Y Ni 0.79705(3) 0.60176(2) 0.23721(2) 0.04373(12) Uani 1 1 d . . . . .
S1Y S 0.88035(10) 0.61995(6) 0.44424(4) 0.0725(3) Uani 1 1 d . . . . .
S2Y S 0.68413(10) 0.62814(8) 0.03062(4) 0.0934(4) Uani 1 1 d . . . . .
N1Y N 0.8587(2) 0.61179(14) 0.32090(12) 0.0491(6) Uani 1 1 d . . . . .
N2Y N 0.7344(2) 0.59522(15) 0.15279(12) 0.0517(7) Uani 1 1 d . . . . .
N11Y N 0.5938(2) 0.64739(14) 0.27223(10) 0.0448(6) Uani 1 1 d . . . . .
N21Y N 0.7819(2) 0.48126(14) 0.26351(10) 0.0459(6) Uani 1 1 d . . . . .
N31Y N 1.0000(2) 0.55636(15) 0.20328(11) 0.0488(6) Uani 1 1 d . . . . .
N41Y N 0.8105(2) 0.72415(14) 0.21022(11) 0.0448(6) Uani 1 1 d . . . . .
C1Y C 0.8691(3) 0.61496(17) 0.37203(15) 0.0433(7) Uani 1 1 d . . . . .
C2Y C 0.7146(3) 0.60830(18) 0.10208(15) 0.0481(8) Uani 1 1 d . . . . .
C12Y C 0.5020(3) 0.69950(18) 0.23882(13) 0.0495(8) Uani 1 1 d . . . . .
H12Y H 0.5299 0.7174 0.1989 0.059 Uiso 1 1 calc R U . . .
C13Y C 0.3702(3) 0.72819(19) 0.25932(14) 0.0527(8) Uani 1 1 d . . . . .
H13Y H 0.3098 0.7659 0.2339 0.063 Uiso 1 1 calc R U . . .
C14Y C 0.3237(3) 0.70252(19) 0.31729(13) 0.0492(8) Uani 1 1 d . . . . .
C15Y C 0.4189(3) 0.64924(19) 0.35188(13) 0.0512(8) Uani 1 1 d . . . . .
H15Y H 0.3936 0.6303 0.3920 0.061 Uiso 1 1 calc R U . . .
C16Y C 0.5500(3) 0.62372(18) 0.32836(13) 0.0513(8) Uani 1 1 d . . . . .
H16Y H 0.6131 0.5873 0.3533 0.062 Uiso 1 1 calc R U . . .
C17Y C 0.1835(3) 0.7299(3) 0.34127(16) 0.0736(11) Uani 1 1 d D U . . .
H17Y H 0.1535 0.7001 0.3761 0.088 Uiso 1 1 calc R U . D 1
C18Y C 0.0964(16) 0.7941(15) 0.3168(5) 0.101(5) Uani 0.79(5) 1 d D U P E 1
H18C H 0.1240 0.8248 0.2820 0.121 Uiso 0.79(5) 1 calc R U P E 1
H18D H 0.0063 0.8095 0.3340 0.121 Uiso 0.79(5) 1 calc R U P E 1
C22Y C 0.6868(3) 0.4512(2) 0.24454(14) 0.0557(8) Uani 1 1 d . . . . .
H22Y H 0.6257 0.4856 0.2177 0.067 Uiso 1 1 calc R U . . .
C23Y C 0.6723(3) 0.3732(2) 0.26170(15) 0.0609(9) Uani 1 1 d . . . . .
H23Y H 0.6030 0.3545 0.2469 0.073 Uiso 1 1 calc R U . . .
C24Y C 0.7606(3) 0.32200(19) 0.30106(15) 0.0554(8) Uani 1 1 d . . . . .
C25Y C 0.8576(3) 0.3529(2) 0.32083(14) 0.0555(8) Uani 1 1 d . . . . .
H25Y H 0.9197 0.3199 0.3478 0.067 Uiso 1 1 calc R U . . .
C26Y C 0.8650(3) 0.43112(19) 0.30184(13) 0.0527(8) Uani 1 1 d . . . . .
H26Y H 0.9328 0.4512 0.3166 0.063 Uiso 1 1 calc R U . . .
C27Y C 0.7575(4) 0.2351(2) 0.32216(18) 0.0782(11) Uani 1 1 d . . . . .
H27Y H 0.8137 0.2075 0.3532 0.094 Uiso 1 1 calc R U . . .
C28Y C 0.6875(4) 0.1981(3) 0.3018(2) 0.1106(15) Uani 1 1 d . . . . .
H28C H 0.6303 0.2241 0.2707 0.133 Uiso 1 1 calc R U . . .
H28D H 0.6898 0.1432 0.3170 0.133 Uiso 1 1 calc R U . . .
C32Y C 1.0962(3) 0.5901(2) 0.21743(14) 0.0568(8) Uani 1 1 d . . . . .
H32Y H 1.0736 0.6299 0.2470 0.068 Uiso 1 1 calc R U . . .
C33Y C 1.2256(3) 0.5700(2) 0.19134(16) 0.0674(10) Uani 1 1 d . . . . .
H33Y H 1.2898 0.5956 0.2032 0.081 Uiso 1 1 calc R U . . .
C34Y C 1.2631(4) 0.5130(3) 0.14824(16) 0.0756(11) Uani 1 1 d D U . . .
C35Y C 1.1652(4) 0.4762(2) 0.13493(15) 0.0736(11) Uani 1 1 d . . . . .
H35Y H 1.1866 0.4349 0.1065 0.088 Uiso 1 1 calc R U . . .
C36Y C 1.0375(3) 0.4992(2) 0.16251(14) 0.0591(9) Uani 1 1 d . . . . .
H36Y H 0.9723 0.4731 0.1522 0.071 Uiso 1 1 calc R U . . .
C37Y C 1.4047(9) 0.5107(7) 0.1207(5) 0.067(3) Uani 0.556(11) 1 d D U P F 1
H37Y H 1.4477 0.5507 0.1305 0.081 Uiso 0.556(11) 1 calc R U P F 1
C38Y C 1.4676(9) 0.4552(6) 0.0840(4) 0.103(4) Uani 0.556(11) 1 d D U P F 1
H38C H 1.4254 0.4150 0.0738 0.123 Uiso 0.556(11) 1 calc R U P F 1
H38D H 1.5560 0.4547 0.0672 0.123 Uiso 0.556(11) 1 calc R U P F 1
C42Y C 0.7781(3) 0.7822(2) 0.25030(14) 0.0517(8) Uani 1 1 d . . . . .
H42Y H 0.7486 0.7672 0.2908 0.062 Uiso 1 1 calc R U . . .
C43Y C 0.7849(3) 0.8620(2) 0.23630(16) 0.0561(8) Uani 1 1 d . . . . .
H43Y H 0.7608 0.9004 0.2668 0.067 Uiso 1 1 calc R U . . .
C44Y C 0.8263(3) 0.8869(2) 0.17833(17) 0.0531(8) Uani 1 1 d . . . . .
C45Y C 0.8603(3) 0.8269(2) 0.13664(15) 0.0601(9) Uani 1 1 d . . . . .
H45Y H 0.8900 0.8405 0.0959 0.072 Uiso 1 1 calc R U . . .
C46Y C 0.8513(3) 0.7476(2) 0.15384(14) 0.0530(8) Uani 1 1 d . . . . .
H46Y H 0.8752 0.7079 0.1242 0.064 Uiso 1 1 calc R U . . .
C47Y C 0.8347(3) 0.9717(2) 0.15998(19) 0.0725(10) Uani 1 1 d . . . . .
H47Y H 0.8528 0.9847 0.1178 0.087 Uiso 1 1 calc R U . . .
C48Y C 0.8196(4) 1.0304(2) 0.1960(2) 0.0901(13) Uani 1 1 d . . . . .
H48C H 0.8013 1.0203 0.2385 0.108 Uiso 1 1 calc R U . . .
H48D H 0.8268 1.0835 0.1798 0.108 Uiso 1 1 calc R U . . .
S2X2 S 0.5978(9) 0.2178(10) 0.1148(6) 0.092(3) Uani 0.53(2) 1 d D U P B 2
C37Z C 1.3895(9) 0.4693(7) 0.1134(6) 0.062(3) Uani 0.444(11) 1 d D U P F 2
H37Z H 1.4024 0.4174 0.0970 0.074 Uiso 0.444(11) 1 calc R U P F 2
C38Z C 1.4778(12) 0.5109(8) 0.1086(6) 0.073(4) Uani 0.444(11) 1 d D U P F 2
H38E H 1.4582 0.5625 0.1261 0.087 Uiso 0.444(11) 1 calc R U P F 2
H38F H 1.5629 0.4902 0.0875 0.087 Uiso 0.444(11) 1 calc R U P F 2
C18Z C 0.072(3) 0.767(3) 0.3170(18) 0.061(8) Uani 0.21(5) 1 d D U P E 2
H18E H 0.0731 0.7814 0.2745 0.073 Uiso 0.21(5) 1 calc R U P E 2
H18F H -0.0099 0.7790 0.3417 0.073 Uiso 0.21(5) 1 calc R U P E 2

loop_
_atom_site_aniso_label
_atom_site_aniso_U_11
_atom_site_aniso_U_22
_atom_site_aniso_U_33
_atom_site_aniso_U_23
_atom_site_aniso_U_13
_atom_site_aniso_U_12
C1A 0.079(3) 0.104(4) 0.068(3) -0.026(3) 0.010(2) -0.031(3)
C2A 0.103(3) 0.096(4) 0.083(3) -0.034(3) 0.029(3) -0.052(3)
C3A 0.097(3) 0.065(3) 0.083(3) -0.019(2) 0.018(2) -0.018(2)
C4A 0.069(2) 0.070(3) 0.070(3) -0.013(2) -0.003(2) -0.011(2)
C5A 0.060(2) 0.071(3) 0.044(2) -0.0058(18) -0.0098(16) -0.014(2)
C6A 0.073(3) 0.072(3) 0.049(2) -0.0049(19) -0.0039(18) -0.018(2)
C7A 0.084(3) 0.074(3) 0.056(2) -0.006(2) -0.010(2) -0.011(2)
C8A 0.069(3) 0.079(3) 0.059(2) -0.009(2) -0.0119(19) 0.002(2)
C9A 0.058(2) 0.121(4) 0.062(2) -0.016(2) -0.0042(19) -0.020(3)
C11A 0.061(2) 0.083(3) 0.059(2) -0.020(2) 0.0072(18) -0.027(2)
C41A 0.063(2) 0.079(3) 0.047(2) -0.0176(19) 0.0028(17) -0.018(2)
C51A 0.057(2) 0.067(3) 0.0433(19) -0.0135(17) 0.0006(16) -0.0121(19)
C81A 0.048(2) 0.096(3) 0.047(2) -0.019(2) -0.0016(16) -0.017(2)
C1B 0.102(6) 0.079(6) 0.047(5) 0.015(5) -0.017(5) -0.026(5)
C2B 0.098(7) 0.100(7) 0.049(6) 0.026(5) -0.018(6) -0.053(5)
C3B 0.111(6) 0.073(6) 0.073(6) 0.012(5) -0.015(5) -0.043(5)
C4B 0.117(5) 0.080(5) 0.042(4) 0.015(4) -0.016(4) -0.049(5)
C5B 0.090(6) 0.124(9) 0.043(5) -0.010(6) 0.009(5) -0.030(6)
C6B 0.081(6) 0.126(8) 0.037(6) -0.020(5) 0.003(5) -0.037(6)
C7B 0.096(6) 0.118(9) 0.049(6) -0.011(7) 0.006(5) -0.027(7)
C8B 0.101(6) 0.102(7) 0.045(7) -0.013(5) -0.003(6) -0.032(5)
C9B 0.109(5) 0.080(5) 0.044(4) 0.009(4) -0.011(4) -0.029(4)
C11B 0.095(5) 0.088(6) 0.026(4) 0.011(4) -0.011(4) -0.047(4)
C41B 0.098(5) 0.088(5) 0.036(4) 0.014(4) -0.013(4) -0.037(4)
C51B 0.085(5) 0.095(6) 0.033(4) 0.011(4) -0.004(4) -0.037(4)
C81B 0.092(5) 0.078(5) 0.046(5) 0.002(4) -0.008(5) -0.031(5)
Ni1X 0.0455(2) 0.0480(3) 0.0412(2) 0.00355(18) 0.00108(17) -0.00509(19)
S2X1 0.087(2) 0.063(2) 0.075(3) 0.009(2) 0.000(3) -0.0423(19)
N1X 0.0509(17) 0.0617(19) 0.0490(17) 0.0050(14) 0.0063(13) -0.0061(14)
N2X 0.0486(16) 0.0520(18) 0.0452(16) 0.0033(13) -0.0012(12) -0.0114(13)
N11X 0.0428(16) 0.0565(18) 0.0407(15) 0.0013(13) 0.0058(12) -0.0015(13)
N21X 0.0394(15) 0.0486(16) 0.0393(14) 0.0045(12) -0.0033(11) -0.0053(13)
N31X 0.0501(16) 0.0429(17) 0.0420(15) 0.0007(12) 0.0000(12) -0.0104(13)
N41X 0.0630(17) 0.0489(18) 0.0374(16) 0.0030(13) 0.0013(12) -0.0030(13)
C1X 0.051(2) 0.056(2) 0.065(2) 0.0180(18) -0.0153(17) -0.0109(17)
C2X 0.060(2) 0.059(2) 0.061(2) 0.0121(18) -0.0250(18) -0.0216(19)
C12X 0.049(2) 0.135(4) 0.058(2) 0.031(2) 0.0030(18) -0.001(2)
C13X 0.066(3) 0.113(3) 0.060(2) 0.034(2) -0.004(2) -0.010(2)
C14X 0.062(2) 0.051(2) 0.056(2) -0.0002(18) -0.0131(18) -0.0028(18)
C15X 0.046(2) 0.074(3) 0.065(2) 0.006(2) -0.0052(18) 0.0013(18)
C16X 0.049(2) 0.057(2) 0.051(2) 0.0050(17) 0.0013(16) -0.0112(17)
C17X 0.083(3) 0.088(3) 0.083(3) 0.018(3) -0.022(2) -0.003(2)
C18X 0.121(4) 0.110(4) 0.102(4) 0.031(3) -0.042(3) -0.007(3)
C22X 0.045(2) 0.051(2) 0.050(2) 0.0027(17) 0.0010(15) -0.0088(16)
C23X 0.050(2) 0.054(2) 0.059(2) -0.0021(18) 0.0018(16) -0.0012(17)
C24X 0.064(2) 0.045(2) 0.0439(19) 0.0020(16) -0.0078(16) -0.0017(18)
C25X 0.057(2) 0.055(2) 0.051(2) 0.0039(17) -0.0133(16) -0.0155(18)
C26X 0.0445(19) 0.055(2) 0.048(2) 0.0048(17) -0.0082(15) -0.0051(16)
C27X 0.086(3) 0.060(3) 0.075(3) -0.009(2) -0.015(2) -0.005(2)
C28X 0.119(4) 0.072(3) 0.114(4) -0.027(3) -0.030(3) -0.010(3)
C32X 0.0494(19) 0.050(2) 0.0476(19) -0.0004(16) -0.0062(15) -0.0137(17)
C33X 0.061(2) 0.041(2) 0.0464(19) 0.0004(15) -0.0049(16) -0.0150(17)
C34X 0.0510(19) 0.0378(19) 0.0387(18) -0.0019(14) 0.0046(14) -0.0057(15)
C35X 0.0519(19) 0.045(2) 0.0411(18) -0.0010(15) -0.0061(15) -0.0110(16)
C36X 0.053(2) 0.0366(19) 0.0487(19) -0.0001(15) -0.0009(16) -0.0092(16)
C37X 0.059(2) 0.042(2) 0.048(2) 0.0094(15) -0.0017(16) -0.0066(16)
C38X 0.058(2) 0.060(2) 0.064(2) 0.0138(18) -0.0066(18) -0.0077(18)
C42X 0.0473(19) 0.059(2) 0.044(2) 0.0101(17) -0.0034(15) -0.0082(16)
C43X 0.057(2) 0.074(3) 0.0372(19) -0.0049(19) 0.0024(15) -0.0155(19)
C44X 0.0468(19) 0.062(2) 0.041(2) -0.0047(18) -0.0067(15) -0.0083(17)
C45X 0.078(2) 0.043(2) 0.043(2) 0.0003(17) 0.0000(16) -0.0021(17)
C46X 0.091(3) 0.047(2) 0.041(2) 0.0037(18) 0.0061(17) -0.0006(19)
C47X 0.083(3) 0.078(3) 0.042(2) -0.010(2) 0.0003(17) -0.021(2)
C48X 0.112(3) 0.080(3) 0.058(2) -0.021(2) -0.005(2) -0.020(3)
S1X1 0.0581(11) 0.083(3) 0.076(2) 0.0287(18) 0.0103(10) -0.0129(12)
S1X2 0.081(3) 0.114(5) 0.130(5) 0.056(5) -0.017(3) -0.053(3)
Ni1Y 0.0507(2) 0.0421(2) 0.0389(2) 0.00027(18) -0.00579(17) -0.01294(19)
S1Y 0.1063(7) 0.0638(6) 0.0457(5) -0.0007(5) -0.0240(5) -0.0136(5)
S2Y 0.0802(7) 0.1444(11) 0.0405(5) -0.0033(6) -0.0056(5) -0.0031(7)
N1Y 0.0577(16) 0.0459(17) 0.0443(16) 0.0000(13) -0.0083(13) -0.0135(13)
N2Y 0.0637(17) 0.0511(17) 0.0419(16) -0.0021(14) -0.0071(13) -0.0167(13)
N11Y 0.0531(15) 0.0430(16) 0.0380(15) 0.0049(12) -0.0057(12) -0.0134(13)
N21Y 0.0480(15) 0.0424(16) 0.0482(15) 0.0020(13) -0.0066(12) -0.0136(13)
N31Y 0.0548(16) 0.0439(16) 0.0470(16) -0.0023(13) -0.0034(12) -0.0118(13)
N41Y 0.0462(15) 0.0445(16) 0.0432(16) -0.0016(13) -0.0002(12) -0.0122(12)
C1Y 0.0428(18) 0.0355(18) 0.051(2) 0.0023(15) -0.0079(15) -0.0095(14)
C2Y 0.0452(18) 0.048(2) 0.049(2) -0.0055(17) 0.0016(16) -0.0101(15)
C12Y 0.054(2) 0.050(2) 0.0434(19) 0.0076(16) -0.0058(16) -0.0146(17)
C13Y 0.048(2) 0.058(2) 0.049(2) 0.0036(17) -0.0083(16) -0.0087(17)
C14Y 0.049(2) 0.059(2) 0.044(2) -0.0036(16) -0.0041(16) -0.0201(17)
C15Y 0.059(2) 0.059(2) 0.0386(18) 0.0013(16) 0.0006(16) -0.0239(18)
C16Y 0.060(2) 0.051(2) 0.0414(19) 0.0109(16) -0.0045(16) -0.0150(17)
C17Y 0.052(2) 0.110(3) 0.055(2) 0.000(2) -0.0024(18) -0.018(2)
C18Y 0.037(5) 0.157(10) 0.095(5) 0.001(7) 0.013(3) -0.010(6)
C22Y 0.055(2) 0.047(2) 0.065(2) 0.0013(17) -0.0101(17) -0.0119(17)
C23Y 0.057(2) 0.054(2) 0.077(2) -0.006(2) -0.0009(18) -0.0243(19)
C24Y 0.062(2) 0.035(2) 0.061(2) 0.0038(17) 0.0118(18) -0.0063(18)
C25Y 0.059(2) 0.046(2) 0.057(2) 0.0040(17) -0.0030(16) -0.0080(18)
C26Y 0.059(2) 0.045(2) 0.052(2) 0.0025(17) -0.0098(16) -0.0083(17)
C27Y 0.070(3) 0.086(3) 0.085(3) -0.013(2) 0.009(2) -0.034(2)
C28Y 0.108(4) 0.094(4) 0.139(4) 0.007(3) -0.021(3) -0.042(3)
C32Y 0.059(2) 0.057(2) 0.054(2) -0.0013(17) -0.0039(17) -0.0150(18)
C33Y 0.048(2) 0.091(3) 0.060(2) 0.006(2) -0.0060(18) -0.015(2)
C34Y 0.061(2) 0.098(3) 0.047(2) 0.013(2) -0.0041(19) 0.009(2)
C35Y 0.076(3) 0.073(3) 0.051(2) -0.0061(19) 0.000(2) 0.017(2)
C36Y 0.076(3) 0.049(2) 0.048(2) -0.0067(17) -0.0050(18) -0.0071(18)
C37Y 0.057(6) 0.072(8) 0.072(6) -0.014(5) -0.005(5) -0.012(6)
C38Y 0.051(5) 0.130(8) 0.124(8) -0.057(6) -0.002(5) -0.002(5)
C42Y 0.057(2) 0.046(2) 0.049(2) -0.0035(17) 0.0071(15) -0.0122(16)
C43Y 0.054(2) 0.042(2) 0.070(2) -0.0074(18) 0.0074(17) -0.0119(16)
C44Y 0.0365(18) 0.043(2) 0.078(3) 0.0067(19) -0.0068(16) -0.0098(15)
C45Y 0.068(2) 0.059(2) 0.056(2) 0.0113(19) -0.0017(17) -0.0262(19)
C46Y 0.059(2) 0.059(2) 0.044(2) -0.0024(17) -0.0019(16) -0.0217(17)
C47Y 0.068(2) 0.052(3) 0.098(3) 0.016(2) -0.013(2) -0.021(2)
C48Y 0.085(3) 0.050(3) 0.134(4) 0.014(3) -0.010(3) -0.023(2)
S2X2 0.083(3) 0.116(6) 0.086(4) 0.046(4) -0.015(3) -0.056(3)
C37Z 0.051(6) 0.064(9) 0.070(7) -0.020(6) -0.005(5) -0.008(6)
C38Z 0.063(7) 0.080(8) 0.075(8) -0.009(6) -0.001(6) -0.017(7)
C18Z 0.046(12) 0.101(19) 0.046(12) 0.022(12) -0.011(10) -0.045(11)

loop_
_atom_type_symbol
_atom_type_description
_atom_type_scat_dispersion_real
_atom_type_scat_dispersion_imag
_atom_type_scat_source
C C 0.0033 0.0016 'International Tables Vol C Tables 4.2.6.8 and 6.1.1.4'
H H 0.0000 0.0000 'International Tables Vol C Tables 4.2.6.8 and 6.1.1.4'
N N 0.0061 0.0033 'International Tables Vol C Tables 4.2.6.8 and 6.1.1.4'
S S 0.1246 0.1234 'International Tables Vol C Tables 4.2.6.8 and 6.1.1.4'
Ni Ni 0.3393 1.1124 'International Tables Vol C Tables 4.2.6.8 and 6.1.1.4'

loop_
_geom_angle_atom_site_label_1
_geom_angle_atom_site_label_2
_geom_angle_atom_site_label_3
_geom_angle
C11A C1A C2A 120.5(4)
C11A C1A H1A 119.8
C2A C1A H1A 119.8
C1A C2A C3A 119.9(4)
C1A C2A H2A 120.0
C3A C2A H2A 120.0
C4A C3A C2A 119.5(4)
C4A C3A H3A 120.2
C2A C3A H3A 120.2
C41A C4A C3A 118.9(4)
C41A C4A H4A 120.5
C3A C4A H4A 120.5
C51A C5A C6A 119.2(3)
C51A C5A H5A 120.4
C6A C5A H5A 120.4
C7A C6A C5A 121.1(3)
C7A C6A H6A 119.5
C5A C6A H6A 119.5
C6A C7A C8A 121.0(4)
C6A C7A H7A 119.5
C8A C7A H7A 119.5
C7A C8A C81A 119.5(3)
C7A C8A H8A 120.2
C81A C8A H8A 120.2
C81A C9A C11A 103.3(3)
C81A C9A H9A1 111.1
C11A C9A H9A1 111.1
C81A C9A H9A2 111.1
C11A C9A H9A2 111.1
H9A1 C9A H9A2 109.1
C1A C11A C41A 119.8(4)
C1A C11A C9A 129.5(4)
C41A C11A C9A 110.7(3)
C4A C41A C11A 121.3(4)
C4A C41A C51A 130.5(3)
C11A C41A C51A 108.2(3)
C5A C51A C81A 119.8(3)
C5A C51A C41A 132.2(3)
C81A C51A C41A 108.1(3)
C8A C81A C51A 119.4(3)
C8A C81A C9A 130.9(3)
C51A C81A C9A 109.7(4)
C2B C1B C11B 117.1(11)
C2B C1B H1B 121.5
C11B C1B H1B 121.5
C3B C2B C1B 124.0(13)
C3B C2B H2B 118.0
C1B C2B H2B 118.0
C2B C3B C4B 119.7(9)
C2B C3B H3B 120.1
C4B C3B H3B 120.1
C41B C4B C3B 116.1(8)
C41B C4B H4B 121.9
C3B C4B H4B 121.9
C6B C5B C51B 114.2(12)
C6B C5B H5B 122.9
C51B C5B H5B 122.9
C7B C6B C5B 122.5(12)
C7B C6B H6B 118.8
C5B C6B H6B 118.8
C6B C7B C8B 121.5(12)
C6B C7B H7B 119.2
C8B C7B H7B 119.2
C81B C8B C7B 118.0(14)
C81B C8B H8B 121.0
C7B C8B H8B 121.0
C11B C9B C81B 102.0(7)
C11B C9B H9B1 111.4
C81B C9B H9B1 111.4
C11B C9B H9B2 111.4
C81B C9B H9B2 111.4
H9B1 C9B H9B2 109.2
C41B C11B C1B 117.9(9)
C41B C11B C9B 113.2(8)
C1B C11B C9B 128.9(9)
C4B C41B C11B 125.0(8)
C4B C41B C51B 128.4(8)
C11B C41B C51B 106.6(8)
C81B C51B C5B 119.8(9)
C81B C51B C41B 111.4(9)
C5B C51B C41B 128.9(9)
C8B C81B C51B 124.0(10)
C8B C81B C9B 129.3(9)
C51B C81B C9B 106.7(8)
N1X Ni1X N2X 177.47(9)
N1X Ni1X N21X 91.16(10)
N2X Ni1X N21X 90.18(9)
N1X Ni1X N31X 87.22(9)
N2X Ni1X N31X 90.68(9)
N21X Ni1X N31X 88.01(9)
N1X Ni1X N41X 90.69(10)
N2X Ni1X N41X 88.01(10)
N21X Ni1X N41X 177.89(9)
N31X Ni1X N41X 93.09(9)
N1X Ni1X N11X 90.49(10)
N2X Ni1X N11X 91.63(9)
N21X Ni1X N11X 91.22(9)
N31X Ni1X N11X 177.57(9)
N41X Ni1X N11X 87.75(9)
C1X N1X Ni1X 166.8(3)
C2X N2X Ni1X 155.6(3)
C16X N11X C12X 115.2(3)
C16X N11X Ni1X 120.9(2)
C12X N11X Ni1X 123.9(2)
C22X N21X C26X 116.4(3)
C22X N21X Ni1X 121.5(2)
C26X N21X Ni1X 122.0(2)
C36X N31X C32X 116.3(2)
C36X N31X Ni1X 121.5(2)
C32X N31X Ni1X 122.0(2)
C42X N41X C46X 115.7(3)
C42X N41X Ni1X 124.3(2)
C46X N41X Ni1X 120.0(2)
N1X C1X S1X2 157.1(6)
N1X C1X S1X1 166.0(4)
N2X C2X S2X1 164.4(6)
N2X C2X S2X2 167.7(7)
N11X C12X C13X 124.6(3)
N11X C12X H12X 117.7
C13X C12X H12X 117.7
C12X C13X C14X 120.0(3)
C12X C13X H13X 120.0
C14X C13X H13X 120.0
C15X C14X C13X 115.3(3)
C15X C14X C17X 120.7(3)
C13X C14X C17X 124.0(3)
C14X C15X C16X 121.2(3)
C14X C15X H15X 119.4
C16X C15X H15X 119.4
N11X C16X C15X 123.6(3)
N11X C16X H16X 118.2
C15X C16X H16X 118.2
C18X C17X C14X 126.6(4)
C18X C17X H17X 116.7
C14X C17X H17X 116.7
C17X C18X H18A 120.0
C17X C18X H18B 120.0
H18A C18X H18B 120.0
N21X C22X C23X 123.0(3)
N21X C22X H22X 118.5
C23X C22X H22X 118.5
C22X C23X C24X 120.7(3)
C22X C23X H23X 119.7
C24X C23X H23X 119.7
C23X C24X C25X 116.0(3)
C23X C24X C27X 120.6(3)
C25X C24X C27X 123.4(3)
C26X C25X C24X 120.2(3)
C26X C25X H25X 119.9
C24X C25X H25X 119.9
N21X C26X C25X 123.7(3)
N21X C26X H26X 118.2
C25X C26X H26X 118.2
C28X C27X C24X 126.6(4)
C28X C27X H27X 116.7
C24X C27X H27X 116.7
C27X C28X H28A 120.0
C27X C28X H28B 120.0
H28A C28X H28B 120.0
N31X C32X C33X 123.2(3)
N31X C32X H32X 118.4
C33X C32X H32X 118.4
C32X C33X C34X 120.6(3)
C32X C33X H33X 119.7
C34X C33X H33X 119.7
C35X C34X C33X 116.0(3)
C35X C34X C37X 123.3(3)
C33X C34X C37X 120.6(3)
C36X C35X C34X 119.9(3)
C36X C35X H35X 120.0
C34X C35X H35X 120.0
N31X C36X C35X 123.9(3)
N31X C36X H36X 118.0
C35X C36X H36X 118.0
C38X C37X C34X 126.7(3)
C38X C37X H37X 116.6
C34X C37X H37X 116.6
C37X C38X H38A 120.0
C37X C38X H38B 120.0
H38A C38X H38B 120.0
N41X C42X C43X 123.3(3)
N41X C42X H42X 118.3
C43X C42X H42X 118.3
C42X C43X C44X 120.3(3)
C42X C43X H43X 119.8
C44X C43X H43X 119.8
C45X C44X C43X 116.2(3)
C45X C44X C47X 122.7(3)
C43X C44X C47X 121.1(3)
C46X C45X C44X 120.2(3)
C46X C45X H45X 119.9
C44X C45X H45X 119.9
N41X C46X C45X 124.2(3)
N41X C46X H46X 117.9
C45X C46X H46X 117.9
C48X C47X C44X 126.8(3)
C48X C47X H47X 116.6
C44X C47X H47X 116.6
C47X C48X H48A 120.0
C47X C48X H48B 120.0
H48A C48X H48B 120.0
N1Y Ni1Y N2Y 178.39(9)
N1Y Ni1Y N21Y 90.62(9)
N2Y Ni1Y N21Y 90.95(9)
N1Y Ni1Y N31Y 90.42(9)
N2Y Ni1Y N31Y 89.92(9)
N21Y Ni1Y N31Y 90.85(9)
N1Y Ni1Y N41Y 89.76(9)
N2Y Ni1Y N41Y 88.67(9)
N21Y Ni1Y N41Y 179.44(9)
N31Y Ni1Y N41Y 89.57(9)
N1Y Ni1Y N11Y 88.98(9)
N2Y Ni1Y N11Y 90.68(9)
N21Y Ni1Y N11Y 89.12(9)
N31Y Ni1Y N11Y 179.40(9)
N41Y Ni1Y N11Y 90.47(9)
C1Y N1Y Ni1Y 166.6(2)
C2Y N2Y Ni1Y 162.2(2)
C12Y N11Y C16Y 116.3(2)
C12Y N11Y Ni1Y 121.88(19)
C16Y N11Y Ni1Y 121.8(2)
C22Y N21Y C26Y 116.3(3)
C22Y N21Y Ni1Y 122.0(2)
C26Y N21Y Ni1Y 121.7(2)
C36Y N31Y C32Y 116.2(3)
C36Y N31Y Ni1Y 122.8(2)
C32Y N31Y Ni1Y 120.8(2)
C46Y N41Y C42Y 116.3(3)
C46Y N41Y Ni1Y 123.2(2)
C42Y N41Y Ni1Y 120.5(2)
N1Y C1Y S1Y 178.8(3)
N2Y C2Y S2Y 178.9(3)
N11Y C12Y C13Y 123.4(3)
N11Y C12Y H12Y 118.3
C13Y C12Y H12Y 118.3
C12Y C13Y C14Y 120.5(3)
C12Y C13Y H13Y 119.7
C14Y C13Y H13Y 119.7
C15Y C14Y C13Y 116.0(3)
C15Y C14Y C17Y 121.0(3)
C13Y C14Y C17Y 123.0(3)
C16Y C15Y C14Y 120.1(3)
C16Y C15Y H15Y 119.9
C14Y C15Y H15Y 119.9
N11Y C16Y C15Y 123.7(3)
N11Y C16Y H16Y 118.2
C15Y C16Y H16Y 118.2
C18Z C17Y C14Y 134.0(19)
C18Y C17Y C14Y 123.1(9)
C18Y C17Y H17Y 118.5
C14Y C17Y H17Y 118.5
C17Y C18Y H18C 120.0
C17Y C18Y H18D 120.0
H18C C18Y H18D 120.0
N21Y C22Y C23Y 123.6(3)
N21Y C22Y H22Y 118.2
C23Y C22Y H22Y 118.2
C22Y C23Y C24Y 119.1(3)
C22Y C23Y H23Y 120.5
C24Y C23Y H23Y 120.5
C25Y C24Y C23Y 117.4(3)
C25Y C24Y C27Y 118.3(3)
C23Y C24Y C27Y 124.3(3)
C26Y C25Y C24Y 120.0(3)
C26Y C25Y H25Y 120.0
C24Y C25Y H25Y 120.0
N21Y C26Y C25Y 123.7(3)
N21Y C26Y H26Y 118.2
C25Y C26Y H26Y 118.2
C28Y C27Y C24Y 123.8(4)
C28Y C27Y H27Y 118.1
C24Y C27Y H27Y 118.1
C27Y C28Y H28C 120.0
C27Y C28Y H28D 120.0
H28C C28Y H28D 120.0
N31Y C32Y C33Y 123.2(3)
N31Y C32Y H32Y 118.4
C33Y C32Y H32Y 118.4
C32Y C33Y C34Y 120.6(3)
C32Y C33Y H33Y 119.7
C34Y C33Y H33Y 119.7
C33Y C34Y C35Y 116.3(3)
C33Y C34Y C37Z 138.0(5)
C35Y C34Y C37Z 105.4(5)
C33Y C34Y C37Y 110.0(5)
C35Y C34Y C37Y 133.5(5)
C36Y C35Y C34Y 120.3(4)
C36Y C35Y H35Y 119.8
C34Y C35Y H35Y 119.8
N31Y C36Y C35Y 123.3(3)
N31Y C36Y H36Y 118.3
C35Y C36Y H36Y 118.3
C38Y C37Y C34Y 121.2(11)
C38Y C37Y H37Y 119.4
C34Y C37Y H37Y 119.4
C37Y C38Y H38C 120.0
C37Y C38Y H38D 120.0
H38C C38Y H38D 120.0
N41Y C42Y C43Y 123.7(3)
N41Y C42Y H42Y 118.2
C43Y C42Y H42Y 118.2
C42Y C43Y C44Y 120.4(3)
C42Y C43Y H43Y 119.8
C44Y C43Y H43Y 119.8
C43Y C44Y C45Y 116.1(3)
C43Y C44Y C47Y 123.3(3)
C45Y C44Y C47Y 120.6(3)
C46Y C45Y C44Y 120.4(3)
C46Y C45Y H45Y 119.8
C44Y C45Y H45Y 119.8
N41Y C46Y C45Y 123.0(3)
N41Y C46Y H46Y 118.5
C45Y C46Y H46Y 118.5
C48Y C47Y C44Y 126.1(4)
C48Y C47Y H47Y 117.0
C44Y C47Y H47Y 117.0
C47Y C48Y H48C 120.0
C47Y C48Y H48D 120.0
H48C C48Y H48D 120.0
C38Z C37Z C34Y 111.3(12)
C38Z C37Z H37Z 124.4
C34Y C37Z H37Z 124.4
C37Z C38Z H38E 120.0
C37Z C38Z H38F 120.0
H38E C38Z H38F 120.0
C17Y C18Z H18E 120.0
C17Y C18Z H18F 120.0
H18E C18Z H18F 120.0

loop_
_geom_bond_atom_site_label_1
_geom_bond_atom_site_label_2
_geom_bond_distance
C1A C11A 1.358(5)
C1A C2A 1.385(5)
C1A H1A 0.9500
C2A C3A 1.405(5)
C2A H2A 0.9500
C3A C4A 1.395(5)
C3A H3A 0.9500
C4A C41A 1.376(5)
C4A H4A 0.9500
C5A C51A 1.374(4)
C5A C6A 1.381(4)
C5A H5A 0.9500
C6A C7A 1.363(4)
C6A H6A 0.9500
C7A C8A 1.376(5)
C7A H7A 0.9500
C8A C81A 1.376(5)
C8A H8A 0.9500
C9A C81A 1.487(5)
C9A C11A 1.503(5)
C9A H9A1 0.9900
C9A H9A2 0.9900
C11A C41A 1.393(4)
C41A C51A 1.467(5)
C51A C81A 1.426(4)
C1B C2B 1.374(12)
C1B C11B 1.421(13)
C1B H1B 0.9500
C2B C3B 1.344(14)
C2B H2B 0.9500
C3B C4B 1.436(10)
C3B H3B 0.9500
C4B C41B 1.343(9)
C4B H4B 0.9500
C5B C6B 1.421(15)
C5B C51B 1.447(16)
C5B H5B 0.9500
C6B C7B 1.368(14)
C6B H6B 0.9500
C7B C8B 1.379(16)
C7B H7B 0.9500
C8B C81B 1.329(15)
C8B H8B 0.9500
C9B C11B 1.463(10)
C9B C81B 1.583(11)
C9B H9B1 0.9900
C9B H9B2 0.9900
C11B C41B 1.390(12)
C41B C51B 1.466(10)
C51B C81B 1.387(11)
Ni1X N1X 2.040(3)
Ni1X N2X 2.055(3)
Ni1X N21X 2.114(2)
Ni1X N31X 2.127(2)
Ni1X N41X 2.138(2)
Ni1X N11X 2.153(2)
S2X1 C2X 1.605(6)
N1X C1X 1.133(3)
N2X C2X 1.149(3)
N11X C16X 1.320(3)
N11X C12X 1.330(4)
N21X C22X 1.341(3)
N21X C26X 1.344(3)
N31X C36X 1.338(3)
N31X C32X 1.343(3)
N41X C42X 1.335(3)
N41X C46X 1.342(4)
C1X S1X2 1.619(5)
C1X S1X1 1.689(4)
C2X S2X2 1.719(6)
C12X C13X 1.373(4)
C12X H12X 0.9500
C13X C14X 1.376(4)
C13X H13X 0.9500
C14X C15X 1.368(4)
C14X C17X 1.470(5)
C15X C16X 1.379(4)
C15X H15X 0.9500
C16X H16X 0.9500
C17X C18X 1.281(5)
C17X H17X 0.9500
C18X H18A 0.9500
C18X H18B 0.9500
C22X C23X 1.370(4)
C22X H22X 0.9500
C23X C24X 1.387(4)
C23X H23X 0.9500
C24X C25X 1.391(4)
C24X C27X 1.464(4)
C25X C26X 1.362(4)
C25X H25X 0.9500
C26X H26X 0.9500
C27X C28X 1.308(5)
C27X H27X 0.9500
C28X H28A 0.9500
C28X H28B 0.9500
C32X C33X 1.372(4)
C32X H32X 0.9500
C33X C34X 1.391(4)
C33X H33X 0.9500
C34X C35X 1.391(4)
C34X C37X 1.467(4)
C35X C36X 1.374(4)
C35X H35X 0.9500
C36X H36X 0.9500
C37X C38X 1.315(4)
C37X H37X 0.9500
C38X H38A 0.9500
C38X H38B 0.9500
C42X C43X 1.384(4)
C42X H42X 0.9500
C43X C44X 1.384(4)
C43X H43X 0.9500
C44X C45X 1.378(4)
C44X C47X 1.469(4)
C45X C46X 1.369(4)
C45X H45X 0.9500
C46X H46X 0.9500
C47X C48X 1.273(4)
C47X H47X 0.9500
C48X H48A 0.9500
C48X H48B 0.9500
Ni1Y N1Y 2.052(3)
Ni1Y N2Y 2.058(3)
Ni1Y N21Y 2.100(2)
Ni1Y N31Y 2.123(2)
Ni1Y N41Y 2.128(2)
Ni1Y N11Y 2.133(2)
S1Y C1Y 1.625(3)
S2Y C2Y 1.630(3)
N1Y C1Y 1.155(3)
N2Y C2Y 1.151(3)
N11Y C12Y 1.340(3)
N11Y C16Y 1.341(3)
N21Y C22Y 1.335(3)
N21Y C26Y 1.341(3)
N31Y C36Y 1.339(3)
N31Y C32Y 1.341(4)
N41Y C46Y 1.335(3)
N41Y C42Y 1.337(3)
C12Y C13Y 1.367(4)
C12Y H12Y 0.9500
C13Y C14Y 1.396(4)
C13Y H13Y 0.9500
C14Y C15Y 1.384(4)
C14Y C17Y 1.462(4)
C15Y C16Y 1.375(4)
C15Y H15Y 0.9500
C16Y H16Y 0.9500
C17Y C18Z 1.294(16)
C17Y C18Y 1.321(9)
C17Y H17Y 0.9500
C18Y H18C 0.9500
C18Y H18D 0.9500
C22Y C23Y 1.376(4)
C22Y H22Y 0.9500
C23Y C24Y 1.392(4)
C23Y H23Y 0.9500
C24Y C25Y 1.366(4)
C24Y C27Y 1.502(5)
C25Y C26Y 1.365(4)
C25Y H25Y 0.9500
C26Y H26Y 0.9500
C27Y C28Y 1.211(5)
C27Y H27Y 0.9500
C28Y H28C 0.9500
C28Y H28D 0.9500
C32Y C33Y 1.372(4)
C32Y H32Y 0.9500
C33Y C34Y 1.373(5)
C33Y H33Y 0.9500
C34Y C35Y 1.383(5)
C34Y C37Z 1.499(10)
C34Y C37Y 1.522(9)
C35Y C36Y 1.372(4)
C35Y H35Y 0.9500
C36Y H36Y 0.9500
C37Y C38Y 1.295(11)
C37Y H37Y 0.9500
C38Y H38C 0.9500
C38Y H38D 0.9500
C42Y C43Y 1.369(4)
C42Y H42Y 0.9500
C43Y C44Y 1.375(4)
C43Y H43Y 0.9500
C44Y C45Y 1.386(4)
C44Y C47Y 1.471(4)
C45Y C46Y 1.378(4)
C45Y H45Y 0.9500
C46Y H46Y 0.9500
C47Y C48Y 1.295(5)
C47Y H47Y 0.9500
C48Y H48C 0.9500
C48Y H48D 0.9500
C37Z C38Z 1.279(12)
C37Z H37Z 0.9500
C38Z H38E 0.9500
C38Z H38F 0.9500
C18Z H18E 0.9500
C18Z H18F 0.9500

loop_
_geom_torsion_atom_site_label_1
_geom_torsion_atom_site_label_2
_geom_torsion_atom_site_label_3
_geom_torsion_atom_site_label_4
_geom_torsion
C11A C1A C2A C3A 0.0(6)
C1A C2A C3A C4A -1.4(5)
C2A C3A C4A C41A 1.3(5)
C51A C5A C6A C7A 1.2(5)
C5A C6A C7A C8A -1.2(5)
C6A C7A C8A C81A -0.2(5)
C2A C1A C11A C41A 1.5(5)
C2A C1A C11A C9A -178.6(3)
C81A C9A C11A C1A -179.0(3)
C81A C9A C11A C41A 0.9(4)
C3A C4A C41A C11A 0.3(5)
C3A C4A C41A C51A -179.3(3)
C1A C11A C41A C4A -1.6(5)
C9A C11A C41A C4A 178.4(3)
C1A C11A C41A C51A 178.0(3)
C9A C11A C41A C51A -2.0(4)
C6A C5A C51A C81A 0.1(5)
C6A C5A C51A C41A -179.4(3)
C4A C41A C51A C5A 1.4(6)
C11A C41A C51A C5A -178.2(3)
C4A C41A C51A C81A -178.1(3)
C11A C41A C51A C81A 2.3(4)
C7A C8A C81A C51A 1.6(5)
C7A C8A C81A C9A -178.7(3)
C5A C51A C81A C8A -1.5(5)
C41A C51A C81A C8A 178.1(3)
C5A C51A C81A C9A 178.7(3)
C41A C51A C81A C9A -1.7(3)
C11A C9A C81A C8A -179.2(3)
C11A C9A C81A C51A 0.5(3)
C11B C1B C2B C3B -4.8(13)
C1B C2B C3B C4B 6.2(14)
C2B C3B C4B C41B -4.0(11)
C51B C5B C6B C7B 1.0(14)
C5B C6B C7B C8B 1.3(17)
C6B C7B C8B C81B -2.5(16)
C2B C1B C11B C41B 1.5(12)
C2B C1B C11B C9B -180.0(7)
C81B C9B C11B C41B -2.4(8)
C81B C9B C11B C1B 179.0(8)
C3B C4B C41B C11B 1.0(10)
C3B C4B C41B C51B -179.8(7)
C1B C11B C41B C4B 0.2(11)
C9B C11B C41B C4B -178.6(6)
C1B C11B C41B C51B -179.2(7)
C9B C11B C41B C51B 2.1(8)
C6B C5B C51B C81B -2.2(12)
C6B C5B C51B C41B 177.8(7)
C4B C41B C51B C81B 179.9(7)
C11B C41B C51B C81B -0.8(9)
C4B C41B C51B C5B -0.1(13)
C11B C41B C51B C5B 179.2(8)
C7B C8B C81B C51B 1.2(14)
C7B C8B C81B C9B -176.5(8)
C5B C51B C81B C8B 1.2(13)
C41B C51B C81B C8B -178.8(8)
C5B C51B C81B C9B 179.3(7)
C41B C51B C81B C9B -0.7(9)
C11B C9B C81B C8B 179.8(9)
C11B C9B C81B C51B 1.8(8)
Ni1X N1X C1X S1X2 -85.6(15)
Ni1X N1X C1X S1X1 93.3(17)
Ni1X N2X C2X S2X1 41.9(16)
Ni1X N2X C2X S2X2 -119.6(15)
C16X N11X C12X C13X 2.2(6)
Ni1X N11X C12X C13X -174.6(3)
N11X C12X C13X C14X -2.5(7)
C12X C13X C14X C15X 0.5(6)
C12X C13X C14X C17X 180.0(4)
C13X C14X C15X C16X 1.4(5)
C17X C14X C15X C16X -178.1(3)
C12X N11X C16X C15X -0.2(5)
Ni1X N11X C16X C15X 176.8(2)
C14X C15X C16X N11X -1.7(5)
C15X C14X C17X C18X 173.7(4)
C13X C14X C17X C18X -5.8(7)
C26X N21X C22X C23X -1.4(4)
Ni1X N21X C22X C23X 174.0(2)
N21X C22X C23X C24X 1.1(5)
C22X C23X C24X C25X -0.2(4)
C22X C23X C24X C27X -179.4(3)
C23X C24X C25X C26X -0.3(4)
C27X C24X C25X C26X 178.9(3)
C22X N21X C26X C25X 0.9(4)
Ni1X N21X C26X C25X -174.5(2)
C24X C25X C26X N21X -0.1(5)
C23X C24X C27X C28X 170.6(4)
C25X C24X C27X C28X -8.6(6)
C36X N31X C32X C33X -2.3(4)
Ni1X N31X C32X C33X 171.6(2)
N31X C32X C33X C34X 1.2(4)
C32X C33X C34X C35X 0.9(4)
C32X C33X C34X C37X -176.9(3)
C33X C34X C35X C36X -1.7(4)
C37X C34X C35X C36X 176.0(3)
C32X N31X C36X C35X 1.5(4)
Ni1X N31X C36X C35X -172.5(2)
C34X C35X C36X N31X 0.5(4)
C35X C34X C37X C38X 2.1(5)
C33X C34X C37X C38X 179.8(3)
C46X N41X C42X C43X -0.4(4)
Ni1X N41X C42X C43X -178.1(2)
N41X C42X C43X C44X 0.5(4)
C42X C43X C44X C45X -0.4(4)
C42X C43X C44X C47X 178.1(3)
C43X C44X C45X C46X 0.2(4)
C47X C44X C45X C46X -178.2(3)
C42X N41X C46X C45X 0.2(5)
Ni1X N41X C46X C45X 178.0(2)
C44X C45X C46X N41X -0.1(5)
C45X C44X C47X C48X -10.6(5)
C43X C44X C47X C48X 171.0(4)
C16Y N11Y C12Y C13Y 0.0(4)
Ni1Y N11Y C12Y C13Y 178.2(2)
N11Y C12Y C13Y C14Y -1.2(5)
C12Y C13Y C14Y C15Y 1.6(4)
C12Y C13Y C14Y C17Y -178.8(3)
C13Y C14Y C15Y C16Y -1.0(4)
C17Y C14Y C15Y C16Y 179.5(3)
C12Y N11Y C16Y C15Y 0.7(4)
Ni1Y N11Y C16Y C15Y -177.5(2)
C14Y C15Y C16Y N11Y -0.2(5)
C15Y C14Y C17Y C18Z -167(3)
C13Y C14Y C17Y C18Z 14(3)
C15Y C14Y C17Y C18Y 163.8(15)
C13Y C14Y C17Y C18Y -15.8(15)
C26Y N21Y C22Y C23Y -0.8(4)
Ni1Y N21Y C22Y C23Y -178.8(2)
N21Y C22Y C23Y C24Y 0.2(5)
C22Y C23Y C24Y C25Y 0.3(5)
C22Y C23Y C24Y C27Y -178.7(3)
C23Y C24Y C25Y C26Y -0.1(5)
C27Y C24Y C25Y C26Y 178.9(3)
C22Y N21Y C26Y C25Y 1.0(4)
Ni1Y N21Y C26Y C25Y 179.0(2)
C24Y C25Y C26Y N21Y -0.6(5)
C25Y C24Y C27Y C28Y -170.5(4)
C23Y C24Y C27Y C28Y 8.4(6)
C36Y N31Y C32Y C33Y 1.6(4)
Ni1Y N31Y C32Y C33Y -172.2(2)
N31Y C32Y C33Y C34Y 0.3(5)
C32Y C33Y C34Y C35Y -2.2(5)
C32Y C33Y C34Y C37Z -173.6(8)
C32Y C33Y C34Y C37Y 172.3(6)
C33Y C34Y C35Y C36Y 2.3(5)
C37Z C34Y C35Y C36Y 176.4(6)
C37Y C34Y C35Y C36Y -170.5(7)
C32Y N31Y C36Y C35Y -1.4(4)
Ni1Y N31Y C36Y C35Y 172.2(2)
C34Y C35Y C36Y N31Y -0.5(5)
C33Y C34Y C37Y C38Y 172.1(9)
C35Y C34Y C37Y C38Y -14.8(15)
C46Y N41Y C42Y C43Y 0.0(4)
Ni1Y N41Y C42Y C43Y 179.7(2)
N41Y C42Y C43Y C44Y 0.3(5)
C42Y C43Y C44Y C45Y -0.4(4)
C42Y C43Y C44Y C47Y 179.3(3)
C43Y C44Y C45Y C46Y 0.3(4)
C47Y C44Y C45Y C46Y -179.5(3)
C42Y N41Y C46Y C45Y -0.1(4)
Ni1Y N41Y C46Y C45Y -179.8(2)
C44Y C45Y C46Y N41Y 0.0(5)
C43Y C44Y C47Y C48Y 8.2(5)
C45Y C44Y C47Y C48Y -172.1(3)
C33Y C34Y C37Z C38Z -25.3(16)
C35Y C34Y C37Z C38Z 162.6(10)
